data_4322241
loop_
_publ_author_name
'Lucio Randaccio'
'Silvano Geremia'
'Giorgio Nardin'
'Miroslav \<Slouf'
'Ivana Srnova'

_publ_section_title
;
 Crystal Chemistry of Cobalamins. Structural Characterization of the Co-S
 Bond in Cobalamins
;
_journal_name_full 'Inorganic Chemistry'
_journal_page_first 4087
_journal_page_last 4092
_journal_paper_doi 10.1021/ic9903376
_journal_volume 38
_journal_year 1999
_chemical_formula_sum 'C63 H112.8 Cl Co N15 O24.4 P S'
_chemical_formula_weight 1628.01
_chemical_name_systematic
; 
 ? 
;
_space_group_IT_number 19
_symmetry_cell_setting orthorhombic
_symmetry_space_group_name_Hall 'P 2ac 2ab'
_symmetry_space_group_name_H-M 'P 21 21 21'
_atom_sites_solution_hydrogens geom
_atom_sites_solution_primary direct
_atom_sites_solution_secondary difmap
_audit_creation_method SHELXL-97
_cell_angle_alpha 90.00
_cell_angle_beta 90.00
_cell_angle_gamma 90.00
_cell_formula_units_Z 4
_cell_length_a 15.699(14)
_cell_length_b 22.32(2)
_cell_length_c 24.80(7)
_cell_measurement_temperature 100(2)
_cell_volume 8690(3)
_computing_structure_refinement 'SHELXL-97 (Sheldrick, 1997)'
_computing_structure_solution 'SHELXS-97 (Sheldrick, 1990)'
_diffrn_ambient_temperature 100(2)
_diffrn_measured_fraction_theta_full 0.980
_diffrn_measured_fraction_theta_max 0.980
_diffrn_radiation_monochromator graphite
_diffrn_radiation_source 'fine-focus sealed tube'
_diffrn_radiation_wavelength 1.00000
_diffrn_reflns_av_R_equivalents 0.0402
_diffrn_reflns_av_sigmaI/netI 0.0778
_diffrn_reflns_limit_h_max 14
_diffrn_reflns_limit_h_min -14
_diffrn_reflns_limit_k_max 20
_diffrn_reflns_limit_k_min -20
_diffrn_reflns_limit_l_max 23
_diffrn_reflns_limit_l_min -23
_diffrn_reflns_number 7715
_diffrn_reflns_theta_full 28.04
_diffrn_reflns_theta_max 28.04
_diffrn_reflns_theta_min 5.75
_exptl_absorpt_coefficient_mu 2.870
_exptl_crystal_density_diffrn 1.244
_exptl_crystal_density_method 'not measured'
_exptl_crystal_F_000 3464
_refine_diff_density_max 0.909
_refine_diff_density_min -0.407
_refine_diff_density_rms 0.098
_refine_ls_abs_structure_details 'Flack H D (1983), Acta Cryst. A39, 876-881'
_refine_ls_abs_structure_Flack 0.092(16)
_refine_ls_extinction_coef 0.0139(18)
_refine_ls_extinction_expression Fc^*^=kFc[1+0.001xFc^2^\l^3^/sin(2\q)]^-1/4^
_refine_ls_extinction_method SHELXL
_refine_ls_goodness_of_fit_ref 1.580
_refine_ls_hydrogen_treatment mixed
_refine_ls_matrix_type full
_refine_ls_number_parameters 791
_refine_ls_number_reflns 7388
_refine_ls_number_restraints 51
_refine_ls_restrained_S_all 1.601
_refine_ls_R_factor_all 0.1156
_refine_ls_R_factor_gt 0.1129
_refine_ls_shift/su_max 2.005
_refine_ls_shift/su_mean 0.067
_refine_ls_structure_factor_coef Fsqd
_refine_ls_weighting_details 'w=1/[\s^2^(Fo^2^)+(0.2000P)^2^+0.0000P] where P=(Fo^2^+2Fc^2^)/3'
_refine_ls_weighting_scheme calc
_refine_ls_wR_factor_gt 0.3183
_refine_ls_wR_factor_ref 0.3265
_reflns_number_gt 7080
_reflns_number_total 7388
_reflns_threshold_expression >2sigma(I)
_cod_data_source_file ic9903376_2.cif
_cod_data_source_block '[(NH2)2CSCbl]Cl.nH2O'
_cod_depositor_comments
;
The following automatic conversions were performed:

'_refine_ls_weighting_scheme' value 'calc
w=1/[\s^2^(Fo^2^)+(0.2000P)^2^+0.0000P] where P=(Fo^2^+2Fc^2^)/3' was
changed to 'calc'. New tag '_refine_ls_weighting_details' was
created. The value of the new tag was set to
'w=1/[\s^2^(Fo^2^)+(0.2000P)^2^+0.0000P] where P=(Fo^2^+2Fc^2^)/3'.

Automatic conversion script
Id: cif_fix_values 3143 2015-03-26 13:38:13Z robertas 
;
_cod_original_cell_volume 8693(27)
_cod_original_formula_sum 'C63 H112.8 Cl Co N15 O24.40 P S'
_cod_database_code 4322241

loop_
_symmetry_equiv_pos_as_xyz
'x, y, z'
'-x+1/2, -y, z+1/2'
'-x, y+1/2, -z+1/2'
'x+1/2, -y+1/2, -z'

loop_
_atom_site_label
_atom_site_type_symbol
_atom_site_fract_x
_atom_site_fract_y
_atom_site_fract_z
_atom_site_U_iso_or_equiv
_atom_site_adp_type
_atom_site_occupancy
_atom_site_calc_flag
_atom_site_refinement_flags
_atom_site_disorder_assembly
_atom_site_disorder_group
Co1 Co 0.26980(8) 0.09748(6) 0.23408(5) 0.0534(7) Uani 1 d . . .
S S 0.2267(3) 0.11098(18) 0.14988(16) 0.1276(14) Uani 1 d D . .
C C 0.2692(12) 0.1621(6) 0.1048(6) 0.166(8) Uani 1 d D . .
N1 N 0.3512(13) 0.1798(12) 0.1093(9) 0.240(9) Uani 1 d D . .
N2 N 0.2194(15) 0.1838(11) 0.0652(9) 0.240(9) Uani 1 d D . .
N21 N 0.1618(5) 0.1217(4) 0.2550(3) 0.069(2) Uiso 1 d . . .
N22 N 0.2279(6) 0.0186(4) 0.2244(3) 0.079(2) Uiso 1 d . . .
N23 N 0.3858(6) 0.0805(4) 0.2165(3) 0.084(3) Uiso 1 d . . .
N24 N 0.2962(6) 0.1792(4) 0.2424(3) 0.075(2) Uiso 1 d . . .
C1 C 0.1540(7) 0.1839(5) 0.2806(4) 0.067(2) Uiso 1 d . . .
C2 C 0.0575(7) 0.1971(5) 0.2702(4) 0.076(3) Uiso 1 d . . .
C3 C 0.0173(8) 0.1355(5) 0.2716(4) 0.084(3) Uiso 1 d . . .
H3 H -0.0315 0.1348 0.2458 0.101 Uiso 1 calc R . .
C4 C 0.0898(7) 0.0966(5) 0.2485(4) 0.073(3) Uiso 1 d . . .
C5 C 0.0749(7) 0.0377(5) 0.2271(4) 0.079(3) Uiso 1 d . . .
C6 C 0.1418(7) 0.0036(5) 0.2154(4) 0.078(3) Uiso 1 d . . .
C7 C 0.1406(8) -0.0619(5) 0.1945(4) 0.090(3) Uiso 1 d D . .
C8 C 0.2289(8) -0.0863(5) 0.2124(4) 0.081(3) Uiso 1 d . . .
H8 H 0.2527 -0.1144 0.1849 0.098 Uiso 1 calc R . .
C9 C 0.2799(8) -0.0289(5) 0.2146(4) 0.083(3) Uiso 1 d . . .
C10 C 0.3644(8) -0.0262(6) 0.2044(5) 0.090(3) Uiso 1 d . . .
H10 H 0.3935 -0.0630 0.1989 0.108 Uiso 1 calc R . .
C11 C 0.4136(8) 0.0278(6) 0.2011(5) 0.091(3) Uiso 1 d . . .
C13 C 0.5365(8) 0.0890(5) 0.2062(5) 0.106(4) Uiso 1 d D . .
H13 H 0.5744 0.1121 0.1813 0.127 Uiso 1 calc R A 1
C14 C 0.4521(7) 0.1221(5) 0.2168(4) 0.086(3) Uiso 1 d D . .
C15 C 0.4454(7) 0.1818(4) 0.2233(4) 0.069(3) Uiso 1 d . . .
C16 C 0.3668(7) 0.2090(5) 0.2396(4) 0.072(3) Uiso 1 d . . .
C17 C 0.3484(7) 0.2764(5) 0.2431(4) 0.076(3) Uiso 1 d . . .
C18 C 0.2586(7) 0.2766(5) 0.2693(4) 0.075(3) Uiso 1 d . . .
H18 H 0.2665 0.2717 0.3091 0.091 Uiso 1 calc R . .
C19 C 0.2198(7) 0.2191(4) 0.2481(4) 0.070(2) Uiso 1 d . . .
H19 H 0.1960 0.2270 0.2114 0.083 Uiso 1 calc R . .
C20 C 0.1810(7) 0.1821(5) 0.3387(4) 0.075(3) Uiso 1 d . . .
H20A H 0.1512 0.1494 0.3571 0.113 Uiso 1 calc R . .
H20B H 0.1667 0.2203 0.3560 0.113 Uiso 1 calc R . .
H20C H 0.2426 0.1755 0.3408 0.113 Uiso 1 calc R . .
C25 C 0.0190(9) 0.2408(6) 0.3110(5) 0.103(4) Uiso 1 d . . .
H25A H -0.0433 0.2398 0.3083 0.154 Uiso 1 calc R . .
H25B H 0.0393 0.2814 0.3033 0.154 Uiso 1 calc R . .
H25C H 0.0363 0.2293 0.3475 0.154 Uiso 1 calc R . .
C26 C 0.0439(8) 0.2232(6) 0.2120(4) 0.088(3) Uiso 1 d . . .
H26A H 0.0792 0.2596 0.2079 0.106 Uiso 1 calc R . .
H26B H 0.0641 0.1934 0.1853 0.106 Uiso 1 calc R . .
C27 C -0.0482(9) 0.2388(7) 0.1996(7) 0.110(4) Uani 1 d . . .
O28 O -0.1069(9) 0.2067(10) 0.2133(11) 0.289(16) Uani 1 d . . .
N29 N -0.0612(7) 0.2856(5) 0.1737(6) 0.122(4) Uani 1 d . . .
H29A H -0.1136 0.2959 0.1650 0.146 Uiso 1 calc R . .
H29B H -0.0181 0.3084 0.1640 0.146 Uiso 1 calc R . .
C30 C -0.0127(8) 0.1056(6) 0.3269(5) 0.095(3) Uiso 1 d . . .
H30A H -0.0073 0.0615 0.3241 0.114 Uiso 1 calc R . .
H30B H 0.0249 0.1193 0.3564 0.114 Uiso 1 calc R . .
C31 C -0.1077(8) 0.1221(8) 0.3407(8) 0.126(6) Uani 1 d . . .
H31A H -0.1137 0.1659 0.3460 0.151 Uiso 1 calc R . .
H31B H -0.1463 0.1095 0.3113 0.151 Uiso 1 calc R . .
C32 C -0.1292(7) 0.0878(8) 0.3939(8) 0.104(4) Uani 1 d . . .
O33 O -0.1577(10) 0.0337(6) 0.3909(7) 0.179(6) Uani 1 d . . .
N34 N -0.1210(8) 0.1169(7) 0.4371(6) 0.123(4) Uani 1 d . . .
H34A H -0.1352 0.1004 0.4681 0.147 Uiso 1 calc R . .
H34B H -0.1011 0.1538 0.4364 0.147 Uiso 1 calc R . .
C35 C -0.0155(8) 0.0214(6) 0.2105(5) 0.092(3) Uiso 1 d . . .
H35A H -0.0144 0.0013 0.1754 0.139 Uiso 1 calc R . .
H35B H -0.0499 0.0579 0.2080 0.139 Uiso 1 calc R . .
H35C H -0.0403 -0.0055 0.2375 0.139 Uiso 1 calc R . .
C36 C 0.0690(10) -0.1027(7) 0.2139(6) 0.116(4) Uiso 1 d . . .
H36A H 0.0925 -0.1336 0.2377 0.174 Uiso 1 calc R . .
H36B H 0.0417 -0.1218 0.1828 0.174 Uiso 1 calc R . .
H36C H 0.0268 -0.0789 0.2337 0.174 Uiso 1 calc R . .
C37 C 0.1374(12) -0.0572(6) 0.1370(6) 0.147(6) Uiso 1 d D . .
C41 C 0.2259(9) -0.1158(6) 0.2677(5) 0.101(4) Uiso 1 d . . .
H41A H 0.1935 -0.1537 0.2648 0.121 Uiso 1 calc R . .
H41B H 0.1945 -0.0892 0.2927 0.121 Uiso 1 calc R . .
C42 C 0.3144(9) -0.1294(6) 0.2920(7) 0.105(4) Uani 1 d . . .
H42A H 0.3477 -0.1538 0.2661 0.126 Uiso 1 calc R . .
H42B H 0.3454 -0.0913 0.2978 0.126 Uiso 1 calc R . .
C43 C 0.3079(11) -0.1602(8) 0.3411(8) 0.125(5) Uani 1 d . . .
O44 O 0.2462(10) -0.1948(8) 0.3538(7) 0.195(8) Uani 1 d . . .
N45 N 0.3783(9) -0.1598(8) 0.3744(7) 0.150(5) Uani 1 d . . .
H45A H 0.3796 -0.1828 0.4032 0.180 Uiso 1 calc R . .
H45B H 0.4220 -0.1366 0.3668 0.180 Uiso 1 calc R . .
C48 C 0.5734(8) 0.0839(8) 0.2610(5) 0.127(5) Uiso 1 d D . .
H48A H 0.5394 0.0543 0.2815 0.152 Uiso 1 calc R B 2
H48B H 0.5665 0.1230 0.2793 0.152 Uiso 1 calc R B 2
C49 C 0.6660(9) 0.0660(8) 0.2648(7) 0.171(7) Uiso 1 d D . .
C53 C 0.5255(8) 0.2211(6) 0.2176(5) 0.091(3) Uiso 1 d . . .
H53A H 0.5611 0.2166 0.2498 0.136 Uiso 1 calc R . .
H53B H 0.5086 0.2631 0.2137 0.136 Uiso 1 calc R . .
H53C H 0.5577 0.2086 0.1857 0.136 Uiso 1 calc R . .
C54 C 0.3444(10) 0.3050(7) 0.1849(5) 0.110(4) Uiso 1 d . . .
H54A H 0.3963 0.2948 0.1649 0.164 Uiso 1 calc R . .
H54B H 0.3397 0.3487 0.1880 0.164 Uiso 1 calc R . .
H54C H 0.2946 0.2894 0.1656 0.164 Uiso 1 calc R . .
C55 C 0.4164(8) 0.3149(5) 0.2745(4) 0.083(3) Uiso 1 d . . .
H55A H 0.4692 0.3173 0.2528 0.099 Uiso 1 calc R . .
H55B H 0.3943 0.3562 0.2790 0.099 Uiso 1 calc R . .
C56 C 0.4372(7) 0.2890(5) 0.3295(5) 0.081(3) Uani 1 d . . .
H56A H 0.4490 0.2456 0.3263 0.097 Uiso 1 calc R . .
H56B H 0.3882 0.2944 0.3541 0.097 Uiso 1 calc R . .
C57 C 0.5171(10) 0.3222(5) 0.3523(7) 0.095(4) Uani 1 d . . .
O58 O 0.5850(6) 0.3181(4) 0.3293(4) 0.100(3) Uani 1 d . . .
N59 N 0.5072(7) 0.3519(5) 0.3966(5) 0.103(3) Uani 1 d . . .
H59 H 0.4562 0.3534 0.4112 0.123 Uiso 1 calc R . .
C60 C 0.2050(8) 0.3304(5) 0.2606(4) 0.083(3) Uiso 1 d . . .
H60A H 0.1448 0.3190 0.2666 0.099 Uiso 1 calc R . .
H60B H 0.2104 0.3424 0.2223 0.099 Uiso 1 calc R . .
C61 C 0.2245(7) 0.3844(6) 0.2953(6) 0.092(4) Uani 1 d . . .
O62 O 0.2523(7) 0.3748(4) 0.3413(5) 0.122(3) Uani 1 d . . .
N63 N 0.2123(7) 0.4359(4) 0.2786(7) 0.128(5) Uani 1 d . . .
H63A H 0.2233 0.4668 0.2995 0.154 Uiso 1 calc R . .
H63B H 0.1925 0.4417 0.2458 0.154 Uiso 1 calc R . .
P1 P 0.5311(2) 0.2658(2) 0.52483(15) 0.1066(13) Uani 1 d . . .
O2P O 0.5096(6) 0.2342(4) 0.4688(3) 0.102(3) Uani 1 d . . .
O3P O 0.5452(6) 0.3306(3) 0.5056(3) 0.094(2) Uani 1 d . . .
O4P O 0.6077(8) 0.2334(5) 0.5461(4) 0.131(3) Uani 1 d . . .
O5P O 0.4545(7) 0.2655(6) 0.5607(5) 0.144(4) Uani 1 d . . .
N1B N 0.3820(6) 0.0669(4) 0.3815(4) 0.077(2) Uani 1 d . . .
C2B C 0.3728(6) 0.0926(4) 0.3321(5) 0.070(3) Uani 1 d . . .
H2B H 0.4131 0.1186 0.3157 0.085 Uiso 1 calc R . .
N3B N 0.3010(5) 0.0765(3) 0.3105(4) 0.072(2) Uani 1 d . . .
C4B C 0.1794(6) 0.0113(5) 0.3491(5) 0.074(3) Uani 1 d . . .
H4B H 0.1405 0.0171 0.3202 0.088 Uiso 1 calc R . .
C5B C 0.1572(7) -0.0245(5) 0.3927(5) 0.084(3) Uani 1 d . . .
C6B C 0.2151(9) -0.0301(6) 0.4385(5) 0.097(4) Uani 1 d . . .
C7B C 0.2919(7) 0.0000(5) 0.4371(5) 0.083(3) Uani 1 d . . .
H7B H 0.3302 -0.0019 0.4667 0.099 Uiso 1 calc R . .
C8B C 0.3117(7) 0.0330(4) 0.3917(4) 0.072(3) Uani 1 d . . .
C9B C 0.2584(6) 0.0384(4) 0.3482(4) 0.065(3) Uani 1 d . . .
C10B C 0.0741(8) -0.0566(6) 0.3931(6) 0.097(4) Uani 1 d . . .
H10A H 0.0372 -0.0393 0.4208 0.146 Uiso 1 calc R . .
H10B H 0.0836 -0.0991 0.4009 0.146 Uiso 1 calc R . .
H10C H 0.0468 -0.0525 0.3577 0.146 Uiso 1 calc R . .
C11B C 0.1890(10) -0.0686(8) 0.4861(6) 0.120(5) Uani 1 d . . .
H11A H 0.2375 -0.0731 0.5107 0.180 Uiso 1 calc R . .
H11B H 0.1711 -0.1081 0.4732 0.180 Uiso 1 calc R . .
H11C H 0.1417 -0.0494 0.5052 0.180 Uiso 1 calc R . .
C1PR C 0.5781(9) 0.3832(6) 0.4234(6) 0.103(4) Uani 1 d . . .
H1P1 H 0.5575 0.4227 0.4360 0.124 Uiso 1 calc R . .
H1P2 H 0.6236 0.3904 0.3966 0.124 Uiso 1 calc R . .
C2PR C 0.6167(8) 0.3489(6) 0.4721(6) 0.097(4) Uani 1 d . . .
H2PR H 0.6464 0.3122 0.4585 0.117 Uiso 1 calc R . .
C3PR C 0.6717(9) 0.3811(6) 0.5018(6) 0.102(4) Uani 1 d . . .
H3P1 H 0.6442 0.4182 0.5136 0.152 Uiso 1 calc R . .
H3P2 H 0.7220 0.3908 0.4801 0.152 Uiso 1 calc R . .
H3P3 H 0.6891 0.3578 0.5335 0.152 Uiso 1 calc R . .
C1R C 0.4470(7) 0.0870(6) 0.4213(5) 0.084(3) Uani 1 d . . .
H1R H 0.4564 0.0547 0.4486 0.101 Uiso 1 calc R . .
C2R C 0.4223(7) 0.1424(6) 0.4486(5) 0.084(3) Uani 1 d . . .
H2R H 0.3880 0.1341 0.4818 0.101 Uiso 1 calc R . .
C3R C 0.5114(8) 0.1704(7) 0.4629(6) 0.102(4) Uani 1 d . . .
H3R H 0.5336 0.1518 0.4968 0.122 Uiso 1 calc R . .
C4R C 0.5648(6) 0.1488(8) 0.4144(6) 0.111(5) Uani 1 d . . .
H4R H 0.5652 0.1809 0.3864 0.134 Uiso 1 calc R . .
C5R C 0.6551(19) 0.1332(13) 0.4285(11) 0.190(9) Uiso 1 d . . .
O6R O 0.5238(5) 0.0981(4) 0.3932(4) 0.095(2) Uani 1 d . . .
O7R O 0.3785(4) 0.1807(3) 0.4130(3) 0.0754(19) Uani 1 d . . .
H7R H 0.4125 0.1938 0.3896 0.113 Uiso 1 calc R . .
O8RA O 0.6459(17) 0.0800(12) 0.4730(9) 0.142(7) Uiso 0.50 d P . .
O8RB O 0.702(2) 0.1338(14) 0.3666(12) 0.167(9) Uiso 0.50 d P . .
O1WA O 0.7042(16) 0.2331(11) 0.3256(10) 0.183(8) Uiso 0.70 d P . .
O1WB O 0.7376(18) 0.2699(12) 0.3379(9) 0.086(6) Uiso 0.30 d P . .
O2WA O 0.7930(13) 0.2504(9) 0.4245(8) 0.155(6) Uiso 0.70 d P . .
O2WB O 0.8127(17) 0.3009(12) 0.4243(10) 0.089(7) Uiso 0.30 d P . .
O3W O 0.2832(7) 0.2634(4) 0.4691(3) 0.112(3) Uani 1 d G . .
H3WA H 0.3356 0.2519 0.4545 0.135 Uiso 1 d G . .
H3WB H 0.2507 0.2821 0.4424 0.135 Uiso 1 d G . .
O4W O 0.3416(7) 0.3725(9) 0.4403(6) 0.163(5) Uani 1 d G . .
H4WA H 0.3093 0.3844 0.4105 0.196 Uiso 1 d G . .
H4WB H 0.3321 0.3319 0.4470 0.196 Uiso 1 d G . .
O5W O 0.6136(8) 0.1296(9) 0.5921(7) 0.180(6) Uani 1 d G . .
H5WA H 0.6455 0.1631 0.5818 0.216 Uiso 1 d G . .
H5WB H 0.6495 0.1019 0.6090 0.216 Uiso 1 d G . .
O6WA O 0.1325(12) 0.4490(8) 0.1825(7) 0.143(5) Uiso 0.70 d P . .
O6WB O 0.181(4) 0.430(2) 0.143(2) 0.170(16) Uiso 0.30 d P . .
O7W O 0.5160(15) -0.0582(10) 0.3817(11) 0.168(7) Uiso 0.70 d P . .
O8W O 0.350(3) 0.402(2) 0.0843(17) 0.140(12) Uiso 0.30 d P . .
O9W O 0.680(5) 0.167(3) 0.081(3) 0.21(2) Uiso 0.30 d P . .
O10W O 0.655(4) -0.015(3) 0.395(2) 0.187(19) Uiso 0.30 d P . .
O11W O 0.302(4) 0.385(3) 0.062(2) 0.181(18) Uiso 0.30 d P . .
O12W O 0.741(4) 0.198(2) 0.090(2) 0.205(16) Uiso 0.40 d P . .
O13W O -0.2288(18) 0.0294(12) 0.1135(10) 0.096(7) Uiso 0.30 d P . .
O14W O 0.868(4) 0.164(3) 0.101(2) 0.188(18) Uiso 0.30 d P . .
O15W O 0.041(3) 0.1416(19) 0.0631(16) 0.147(12) Uiso 0.30 d P . .
O16W O 0.801(3) 0.222(2) 0.0736(18) 0.152(13) Uiso 0.30 d P . .
O17W O -0.154(4) 0.111(3) 0.105(2) 0.185(18) Uiso 0.30 d P . .
O18W O 0.441(7) 0.272(4) 0.060(4) 0.26(3) Uiso 0.30 d P . .
O19W O 0.062(3) 0.0601(18) 0.0192(15) 0.134(11) Uiso 0.30 d P . .
C12A C 0.5052(9) 0.0300(6) 0.1801(5) 0.074(4) Uiso 0.70 d PD C 1
C46A C 0.4989(13) 0.0356(9) 0.1188(6) 0.107(5) Uiso 0.70 d PD C 1
C47A C 0.5587(11) -0.0259(7) 0.1953(8) 0.087(5) Uiso 0.70 d PD C 1
C38A C 0.1346(11) -0.1177(8) 0.1098(7) 0.115(6) Uiso 0.70 d PD D 1
O39A O 0.2042(9) -0.1396(7) 0.0987(6) 0.130(4) Uiso 0.70 d PD . 1
N40A N 0.0617(9) -0.1429(7) 0.0972(7) 0.112(5) Uiso 0.70 d PD D 1
C50A C 0.7266(10) 0.0953(9) 0.2294(7) 0.130(7) Uiso 0.70 d PD E 1
O51A O 0.7643(12) 0.0659(7) 0.1943(7) 0.154(6) Uiso 0.70 d PD E 1
N52A N 0.7410(13) 0.1547(7) 0.2362(8) 0.131(6) Uiso 0.70 d PD E 1
Cl1A Cl 0.1133(6) 0.3332(4) 0.1167(3) 0.165(3) Uani 0.70 d P F 1
C12B C 0.524(3) 0.0212(9) 0.2162(13) 0.094(11) Uiso 0.30 d PD C 2
C46B C 0.553(7) -0.010(4) 0.2686(14) 0.23(4) Uiso 0.30 d PD C 2
C47B C 0.548(2) -0.0208(14) 0.1685(12) 0.061(8) Uiso 0.30 d PD C 2
C38B C 0.0958(17) -0.0193(11) 0.0992(8) 0.123(15) Uiso 0.30 d PD D 2
O39B O 0.033(2) -0.0374(15) 0.0711(14) 0.152(13) Uiso 0.30 d PD D 2
N40B N 0.1247(19) 0.0354(10) 0.0862(11) 0.086(8) Uiso 0.30 d PD D 2
C50B C 0.7159(12) 0.1248(11) 0.2495(10) 0.094(11) Uiso 0.30 d PD E 2
O51B O 0.7448(18) 0.1325(12) 0.2039(10) 0.109(9) Uiso 0.30 d PD E 2
N52B N 0.715(3) 0.1682(12) 0.2842(12) 0.118(12) Uiso 0.30 d PD E 2
Cl1B Cl 0.5093(11) -0.0577(8) 0.3486(8) 0.143(5) Uiso 0.30 d P G 2

loop_
_atom_site_aniso_label
_atom_site_aniso_U_11
_atom_site_aniso_U_22
_atom_site_aniso_U_33
_atom_site_aniso_U_23
_atom_site_aniso_U_13
_atom_site_aniso_U_12
Co1 0.0423(10) 0.0430(9) 0.0748(10) -0.0057(6) -0.0027(6) -0.0057(6)
S 0.158(4) 0.106(3) 0.119(2) -0.005(2) 0.000(2) -0.007(3)
C 0.19(2) 0.136(14) 0.168(16) -0.064(13) -0.039(16) 0.021(15)
N1 0.239(18) 0.268(19) 0.212(14) 0.088(14) -0.056(13) -0.075(16)
N2 0.239(18) 0.268(19) 0.212(14) 0.088(14) -0.056(13) -0.075(16)
C27 0.071(9) 0.090(9) 0.169(13) 0.017(9) -0.035(8) 0.002(8)
O28 0.101(9) 0.28(2) 0.48(3) 0.27(2) -0.132(14) -0.072(12)
N29 0.076(7) 0.083(7) 0.205(12) 0.032(8) -0.041(7) 0.027(6)
C31 0.057(7) 0.147(13) 0.172(14) -0.035(12) -0.016(8) 0.040(9)
C32 0.044(7) 0.118(12) 0.152(13) 0.015(11) 0.010(7) 0.002(7)
O33 0.186(13) 0.117(9) 0.234(15) -0.055(9) 0.072(12) -0.034(9)
N34 0.091(8) 0.143(11) 0.133(10) 0.004(9) -0.013(7) -0.029(8)
C42 0.084(8) 0.086(8) 0.144(12) 0.008(8) 0.002(8) -0.012(7)
C43 0.100(12) 0.123(12) 0.152(13) -0.012(11) -0.030(10) -0.007(10)
O44 0.150(11) 0.211(14) 0.225(14) 0.122(12) -0.082(11) -0.077(12)
N45 0.090(8) 0.176(13) 0.184(13) 0.004(11) -0.036(9) -0.009(9)
C56 0.072(7) 0.069(6) 0.102(7) -0.005(5) -0.022(6) -0.004(6)
C57 0.087(11) 0.067(7) 0.131(12) 0.018(8) 0.009(8) 0.009(7)
O58 0.081(6) 0.078(5) 0.141(7) 0.003(5) -0.024(6) -0.017(5)
N59 0.081(7) 0.108(8) 0.118(8) -0.013(7) -0.033(6) 0.006(6)
C61 0.054(7) 0.095(11) 0.127(10) -0.022(8) -0.023(7) -0.009(7)
O62 0.106(7) 0.109(7) 0.152(9) -0.038(6) 0.002(7) -0.006(6)
N63 0.090(8) 0.042(6) 0.253(15) -0.014(7) -0.014(9) -0.003(5)
P1 0.071(2) 0.139(3) 0.110(2) -0.011(2) -0.0120(18) -0.010(2)
O2P 0.094(6) 0.100(7) 0.112(6) -0.003(5) -0.029(5) -0.022(5)
O3P 0.099(6) 0.068(5) 0.116(5) -0.013(4) -0.018(5) -0.019(4)
O4P 0.149(10) 0.134(8) 0.110(6) 0.013(6) -0.003(6) 0.002(7)
O5P 0.096(7) 0.195(12) 0.142(8) -0.003(8) 0.020(6) -0.025(7)
N1B 0.061(6) 0.064(5) 0.106(7) -0.006(5) -0.012(5) 0.003(5)
C2B 0.040(6) 0.054(5) 0.117(9) 0.017(6) -0.020(5) 0.010(5)
N3B 0.058(6) 0.051(4) 0.108(6) 0.007(5) 0.003(5) 0.010(4)
C4B 0.039(6) 0.065(6) 0.117(8) -0.006(6) -0.001(5) -0.004(5)
C5B 0.068(7) 0.080(7) 0.104(8) 0.013(7) 0.004(7) -0.017(6)
C6B 0.108(11) 0.089(8) 0.092(8) 0.020(6) 0.011(7) 0.039(8)
C7B 0.041(6) 0.075(7) 0.132(10) -0.003(7) -0.023(6) -0.015(5)
C8B 0.071(7) 0.056(6) 0.090(7) 0.029(5) 0.005(6) 0.002(6)
C9B 0.046(7) 0.062(6) 0.086(6) 0.000(5) -0.007(5) 0.022(5)
C10B 0.078(8) 0.084(8) 0.129(9) 0.006(7) 0.019(7) -0.028(7)
C11B 0.102(10) 0.141(12) 0.116(10) 0.029(9) -0.023(8) -0.036(9)
C1PR 0.080(8) 0.090(8) 0.140(11) 0.020(8) -0.023(8) -0.016(7)
C2PR 0.073(8) 0.079(8) 0.140(10) -0.002(7) -0.015(8) -0.025(7)
C3PR 0.098(9) 0.085(8) 0.122(9) -0.016(7) -0.029(8) -0.025(7)
C1R 0.057(7) 0.090(9) 0.105(7) 0.021(7) -0.017(6) -0.018(6)
C2R 0.040(6) 0.103(9) 0.109(8) -0.014(7) -0.028(6) -0.008(6)
C3R 0.073(8) 0.120(11) 0.112(8) 0.018(8) 0.009(7) 0.011(8)
C4R 0.018(5) 0.153(13) 0.163(12) -0.006(10) -0.001(6) -0.006(7)
O6R 0.050(5) 0.096(5) 0.139(6) -0.008(5) -0.014(5) -0.015(4)
O7R 0.062(4) 0.063(4) 0.102(5) -0.001(4) -0.006(4) -0.006(4)
O3W 0.126(8) 0.106(6) 0.105(5) -0.019(5) 0.003(5) 0.027(6)
O4W 0.101(7) 0.216(15) 0.172(10) 0.024(10) -0.005(7) 0.021(9)
O5W 0.117(9) 0.216(15) 0.209(13) 0.085(13) -0.026(9) 0.008(9)
Cl1A 0.166(6) 0.156(6) 0.173(6) 0.027(5) -0.023(5) -0.007(5)

loop_
_atom_type_symbol
_atom_type_description
_atom_type_scat_dispersion_real
_atom_type_scat_dispersion_imag
_atom_type_scat_source
Co Co 0.2089 1.7786 'International Tables Vol C Tables 4.2.6.8 and 6.1.1.4'
P P 0.1739 0.1883 'International Tables Vol C Tables 4.2.6.8 and 6.1.1.4'
O O 0.0492 0.0322 'International Tables Vol C Tables 4.2.6.8 and 6.1.1.4'
N N 0.0311 0.0180 'International Tables Vol C Tables 4.2.6.8 and 6.1.1.4'
C C 0.0181 0.0091 'International Tables Vol C Tables 4.2.6.8 and 6.1.1.4'
H H 0.0000 0.0000 'International Tables Vol C Tables 4.2.6.8 and 6.1.1.4'
S S 0.2061 0.2445 'International Tables Vol C Tables 4.2.6.8 and 6.1.1.4'
Cl Cl 0.2394 0.3114 'International Tables Vol C Tables 4.2.6.8 and 6.1.1.4'

loop_
_geom_angle_atom_site_label_1
_geom_angle_atom_site_label_2
_geom_angle_atom_site_label_3
_geom_angle
_geom_angle_site_symmetry_1
_geom_angle_site_symmetry_3
_geom_angle_publ_flag
N21 Co1 N24 83.6(4) . . ?
N21 Co1 N22 89.4(4) . . ?
N24 Co1 N22 172.3(4) . . ?
N21 Co1 N23 173.5(4) . . ?
N24 Co1 N23 90.4(4) . . ?
N22 Co1 N23 96.8(4) . . ?
N21 Co1 N3B 91.6(3) . . ?
N24 Co1 N3B 93.9(3) . . ?
N22 Co1 N3B 89.3(3) . . ?
N23 Co1 N3B 86.4(4) . . ?
N21 Co1 S 86.8(3) . . ?
N24 Co1 S 92.2(3) . . ?
N22 Co1 S 84.3(3) . . ?
N23 Co1 S 95.9(3) . . ?
N3B Co1 S 173.4(3) . . ?
C S Co1 125.5(6) . . ?
N2 C N1 120.5(15) . . ?
N2 C S 119.1(13) . . ?
N1 C S 120.5(13) . . ?
C4 N21 C1 112.4(8) . . ?
C4 N21 Co1 130.5(7) . . ?
C1 N21 Co1 116.9(6) . . ?
C9 N22 C6 111.1(9) . . ?
C9 N22 Co1 122.7(8) . . ?
C6 N22 Co1 125.0(7) . . ?
C11 N23 C14 110.4(10) . . ?
C11 N23 Co1 124.2(9) . . ?
C14 N23 Co1 125.4(7) . . ?
C16 N24 C19 112.5(8) . . ?
C16 N24 Co1 133.0(8) . . ?
C19 N24 Co1 114.2(6) . . ?
C20 C1 C19 109.2(9) . . ?
C20 C1 N21 110.6(8) . . ?
C19 C1 N21 101.2(7) . . ?
C20 C1 C2 115.8(8) . . ?
C19 C1 C2 118.1(8) . . ?
N21 C1 C2 100.4(8) . . ?
C3 C2 C25 113.6(9) . . ?
C3 C2 C1 103.1(8) . . ?
C25 C2 C1 113.2(9) . . ?
C3 C2 C26 107.6(9) . . ?
C25 C2 C26 108.6(9) . . ?
C1 C2 C26 110.6(9) . . ?
C2 C3 C4 101.3(9) . . ?
C2 C3 C30 121.6(10) . . ?
C4 C3 C30 107.7(9) . . ?
N21 C4 C5 126.5(10) . . ?
N21 C4 C3 111.1(9) . . ?
C5 C4 C3 122.2(9) . . ?
C6 C5 C4 118.5(10) . . ?
C6 C5 C35 122.7(10) . . ?
C4 C5 C35 118.1(10) . . ?
C5 C6 N22 125.8(10) . . ?
C5 C6 C7 127.2(11) . . ?
N22 C6 C7 106.8(9) . . ?
C37 C7 C36 109.4(11) . . ?
C37 C7 C6 105.3(9) . . ?
C36 C7 C6 117.8(11) . . ?
C37 C7 C8 110.0(11) . . ?
C36 C7 C8 110.9(10) . . ?
C6 C7 C8 103.0(9) . . ?
C9 C8 C41 110.6(10) . . ?
C9 C8 C7 100.7(9) . . ?
C41 C8 C7 112.4(10) . . ?
C10 C9 N22 125.9(11) . . ?
C10 C9 C8 123.5(11) . . ?
N22 C9 C8 110.5(10) . . ?
C9 C10 C11 125.3(12) . . ?
N23 C11 C10 123.9(11) . . ?
N23 C11 C12A 112.5(11) . . ?
C10 C11 C12A 123.6(11) . . ?
N23 C11 C12B 109.7(12) . . ?
C10 C11 C12B 116.3(12) . . ?
C12A C11 C12B 32.7(10) . . ?
C48 C13 C14 102.5(10) . . ?
C48 C13 C12A 116.2(11) . . ?
C14 C13 C12A 101.9(10) . . ?
C48 C13 C12B 80.0(16) . . ?
C14 C13 C12B 109.5(17) . . ?
C12A C13 C12B 36.2(13) . . ?
C15 C14 N23 126.9(10) . . ?
C15 C14 C13 124.2(11) . . ?
N23 C14 C13 108.9(9) . . ?
C14 C15 C16 121.4(10) . . ?
C14 C15 C53 119.2(10) . . ?
C16 C15 C53 119.2(9) . . ?
N24 C16 C15 122.3(9) . . ?
N24 C16 C17 110.0(9) . . ?
C15 C16 C17 126.4(9) . . ?
C16 C17 C18 101.3(8) . . ?
C16 C17 C54 110.6(9) . . ?
C18 C17 C54 110.2(9) . . ?
C16 C17 C55 115.8(9) . . ?
C18 C17 C55 113.9(8) . . ?
C54 C17 C55 105.0(9) . . ?
C60 C18 C19 114.0(9) . . ?
C60 C18 C17 117.1(9) . . ?
C19 C18 C17 102.6(8) . . ?
N24 C19 C18 102.4(8) . . ?
N24 C19 C1 106.5(8) . . ?
C18 C19 C1 121.7(8) . . ?
C27 C26 C2 113.5(11) . . ?
O28 C27 N29 120.9(13) . . ?
O28 C27 C26 122.0(13) . . ?
N29 C27 C26 117.0(14) . . ?
C31 C30 C3 111.7(11) . . ?
C32 C31 C30 105.9(11) . . ?
N34 C32 O33 124.5(16) . . ?
N34 C32 C31 116.3(15) . . ?
O33 C32 C31 119.1(18) . . ?
C38B C37 C7 135.8(14) . . ?
C38B C37 C38A 103.0(15) . . ?
C7 C37 C38A 112.4(12) . . ?
C8 C41 C42 114.1(11) . . ?
C43 C42 C41 111.7(12) . . ?
O44 C43 N45 117.6(17) . . ?
O44 C43 C42 124.4(14) . . ?
N45 C43 C42 117.3(17) . . ?
C13 C48 C49 116.9(12) . . ?
C13 C48 C12B 51.4(10) . . ?
C49 C48 C12B 103.2(16) . . ?
C50A C49 C48 118.3(12) . . ?
C50A C49 C50B 32.0(10) . . ?
C48 C49 C50B 104.0(12) . . ?
C56 C55 C17 112.4(9) . . ?
C55 C56 C57 108.5(10) . . ?
O58 C57 N59 123.0(14) . . ?
O58 C57 C56 120.1(13) . . ?
N59 C57 C56 116.9(13) . . ?
C57 N59 C1PR 122.4(13) . . ?
C18 C60 C61 116.6(10) . . ?
N63 C61 O62 121.6(13) . . ?
N63 C61 C60 121.3(14) . . ?
O62 C61 C60 117.1(13) . . ?
O4P P1 O5P 115.7(7) . . ?
O4P P1 O3P 116.6(6) . . ?
O5P P1 O3P 107.7(7) . . ?
O4P P1 O2P 105.2(6) . . ?
O5P P1 O2P 110.2(6) . . ?
O3P P1 O2P 100.2(5) . . ?
C3R O2P P1 121.7(8) . . ?
C2PR O3P P1 123.4(8) . . ?
C2B N1B C8B 108.4(8) . . ?
C2B N1B C1R 122.9(9) . . ?
C8B N1B C1R 126.8(10) . . ?
N3B C2B N1B 110.3(9) . . ?
C2B N3B C9B 107.6(9) . . ?
C2B N3B Co1 122.3(8) . . ?
C9B N3B Co1 129.8(7) . . ?
C9B C4B C5B 119.4(10) . . ?
C4B C5B C6B 119.9(10) . . ?
C4B C5B C10B 120.2(11) . . ?
C6B C5B C10B 120.0(11) . . ?
C7B C6B C5B 118.9(11) . . ?
C7B C6B C11B 122.0(12) . . ?
C5B C6B C11B 119.1(13) . . ?
C6B C7B C8B 118.4(11) . . ?
N1B C8B C9B 107.4(9) . . ?
N1B C8B C7B 129.0(10) . . ?
C9B C8B C7B 123.5(10) . . ?
C8B C9B C4B 119.8(10) . . ?
C8B C9B N3B 106.4(9) . . ?
C4B C9B N3B 133.8(10) . . ?
N59 C1PR C2PR 114.3(10) . . ?
C3PR C2PR O3P 109.4(12) . . ?
C3PR C2PR C1PR 114.4(11) . . ?
O3P C2PR C1PR 106.3(10) . . ?
O6R C1R C2R 107.8(9) . . ?
O6R C1R N1B 108.1(9) . . ?
C2R C1R N1B 112.3(9) . . ?
O7R C2R C1R 110.6(9) . . ?
O7R C2R C3R 109.5(10) . . ?
C1R C2R C3R 101.8(10) . . ?
O2P C3R C4R 113.7(12) . . ?
O2P C3R C2R 113.6(11) . . ?
C4R C3R C2R 100.5(11) . . ?
O6R C4R C5R 109.5(15) . . ?
O6R C4R C3R 107.2(10) . . ?
C5R C4R C3R 113.8(15) . . ?
C4R C5R O8RA 104(2) . . ?
C4R C5R O8RB 101(2) . . ?
O8RA C5R O8RB 131(2) . . ?
C4R O6R C1R 110.3(9) . . ?
O1WB O1WA N52B 141(3) . . ?
O2WA O2WB O39A 146(2) . 3_655 ?
O16W O12W O9W 147(6) . . ?
O17W O14W O16W 123(6) 1_655 . ?
O12W O16W O14W 91(4) . . ?
C46A C12A C11 106.3(12) . . ?
C46A C12A C13 111.4(12) . . ?
C11 C12A C13 100.6(10) . . ?
C46A C12A C47A 109.9(12) . . ?
C11 C12A C47A 113.6(12) . . ?
C13 C12A C47A 114.4(11) . . ?
O39A C38A N40A 123.6(14) . . ?
O39A C38A C37 115.4(13) . . ?
N40A C38A C37 120.9(14) . . ?
C38A O39A O2WB 106.6(15) . 3_645 ?
O51A C50A N52A 121.8(15) . . ?
O51A C50A C49 119.9(15) . . ?
N52A C50A C49 118.4(14) . . ?
C46B C12B C13 123(4) . . ?
C46B C12B C47B 107.5(19) . . ?
C13 C12B C47B 116(2) . . ?
C46B C12B C11 120(5) . . ?
C13 C12B C11 90.4(18) . . ?
C47B C12B C11 97(2) . . ?
C46B C12B C48 74(4) . . ?
C13 C12B C48 48.6(9) . . ?
C47B C12B C48 140(3) . . ?
C11 C12B C48 116.6(16) . . ?
O39B C38B N40B 114.8(16) . . ?
O39B C38B C37 121.7(18) . . ?
N40B C38B C37 123.1(17) . . ?
O51B C50B N52B 120.5(18) . . ?
O51B C50B C49 121.4(17) . . ?
N52B C50B C49 117.4(16) . . ?
C50B N52B O1WA 172(3) . . ?

loop_
_geom_bond_atom_site_label_1
_geom_bond_atom_site_label_2
_geom_bond_distance
_geom_bond_site_symmetry_2
_geom_bond_publ_flag
Co1 N21 1.853(9) . ?
Co1 N24 1.881(9) . ?
Co1 N22 1.894(9) . ?
Co1 N23 1.910(10) . ?
Co1 N3B 2.014(11) . ?
Co1 S 2.216(7) . ?
S C 1.731(16) . ?
C N2 1.347(16) . ?
C N1 1.350(16) . ?
N21 C4 1.271(13) . ?
N21 C1 1.532(13) . ?
N22 C9 1.361(15) . ?
N22 C6 1.411(15) . ?
N23 C11 1.312(15) . ?
N23 C14 1.395(15) . ?
N24 C16 1.295(13) . ?
N24 C19 1.501(14) . ?
C1 C20 1.503(15) . ?
C1 C19 1.528(15) . ?
C1 C2 1.566(16) . ?
C2 C3 1.514(16) . ?
C2 C25 1.530(17) . ?
C2 C26 1.572(16) . ?
C3 C4 1.542(16) . ?
C3 C30 1.595(17) . ?
C4 C5 1.436(16) . ?
C5 C6 1.330(16) . ?
C5 C35 1.521(17) . ?
C6 C7 1.549(17) . ?
C7 C37 1.431(15) . ?
C7 C36 1.53(2) . ?
C7 C8 1.555(18) . ?
C8 C9 1.511(17) . ?
C8 C41 1.520(18) . ?
C9 C10 1.351(18) . ?
C10 C11 1.434(18) . ?
C11 C12A 1.53(2) . ?
C11 C12B 1.78(5) . ?
C13 C48 1.484(15) . ?
C13 C14 1.538(14) . ?
C13 C12A 1.547(15) . ?
C13 C12B 1.547(19) . ?
C14 C15 1.348(16) . ?
C15 C16 1.433(15) . ?
C15 C53 1.539(17) . ?
C16 C17 1.534(16) . ?
C17 C18 1.553(16) . ?
C17 C54 1.579(18) . ?
C17 C55 1.577(16) . ?
C18 C60 1.483(16) . ?
C18 C19 1.514(15) . ?
C26 C27 1.519(19) . ?
C27 O28 1.217(19) . ?
C27 N29 1.244(18) . ?
C30 C31 1.574(19) . ?
C31 C32 1.56(2) . ?
C32 N34 1.26(2) . ?
C32 O33 1.29(2) . ?
C37 C38B 1.421(16) . ?
C37 C38A 1.511(15) . ?
C41 C42 1.55(2) . ?
C42 C43 1.40(2) . ?
C43 O44 1.28(2) . ?
C43 N45 1.38(2) . ?
C48 C49 1.511(15) . ?
C48 C12B 1.95(3) . ?
C49 C50A 1.452(15) . ?
C49 C50B 1.575(16) . ?
C55 C56 1.518(16) . ?
C56 C57 1.564(19) . ?
C57 O58 1.211(16) . ?
C57 N59 1.293(18) . ?
N59 C1PR 1.474(17) . ?
C60 C61 1.514(18) . ?
C61 N63 1.236(17) . ?
C61 O62 1.241(17) . ?
P1 O4P 1.499(13) . ?
P1 O5P 1.497(12) . ?
P1 O3P 1.539(9) . ?
P1 O2P 1.594(10) . ?
O2P C3R 1.432(18) . ?
O3P C2PR 1.455(16) . ?
N1B C2B 1.360(14) . ?
N1B C8B 1.362(14) . ?
N1B C1R 1.488(15) . ?
C2B N3B 1.298(13) . ?
N3B C9B 1.429(14) . ?
C4B C9B 1.382(15) . ?
C4B C5B 1.388(17) . ?
C5B C6B 1.461(18) . ?
C5B C10B 1.488(17) . ?
C6B C7B 1.381(18) . ?
C6B C11B 1.52(2) . ?
C7B C8B 1.382(17) . ?
C8B C9B 1.370(15) . ?
C1PR C2PR 1.555(19) . ?
C2PR C3PR 1.344(17) . ?
C1R O6R 1.413(14) . ?
C1R C2R 1.464(17) . ?
C2R O7R 1.408(14) . ?
C2R C3R 1.573(18) . ?
C3R C4R 1.54(2) . ?
C4R O6R 1.405(17) . ?
C4R C5R 1.50(3) . ?
C5R O8RA 1.63(4) . ?
C5R O8RB 1.70(4) . ?
O1WA O1WB 1.02(3) . ?
O1WA N52B 1.79(3) . ?
O2WA O2WB 1.17(3) . ?
O2WB O39A 1.47(3) 3_655 ?
O6WA O6WB 1.32(5) . ?
O7W Cl1B 0.83(2) . ?
O8W O11W 1.00(6) . ?
O9W O12W 1.21(7) . ?
O12W O16W 1.15(6) . ?
O14W O17W 1.23(7) 1_655 ?
O14W O16W 1.80(8) . ?
O17W O14W 1.23(7) 1_455 ?
C12A C46A 1.531(16) . ?
C12A C47A 1.551(16) . ?
C38A O39A 1.228(15) . ?
C38A N40A 1.312(15) . ?
O39A O2WB 1.47(3) 3_645 ?
C50A O51A 1.239(15) . ?
C50A N52A 1.354(16) . ?
C12B C46B 1.54(2) . ?
C12B C47B 1.56(2) . ?
C38B O39B 1.273(18) . ?
C38B N40B 1.341(18) . ?
C50B O51B 1.231(17) . ?
C50B N52B 1.295(18) . ?

loop_
_geom_torsion_atom_site_label_1
_geom_torsion_atom_site_label_2
_geom_torsion_atom_site_label_3
_geom_torsion_atom_site_label_4
_geom_torsion
_geom_torsion_site_symmetry_1
_geom_torsion_site_symmetry_2
_geom_torsion_site_symmetry_3
_geom_torsion_site_symmetry_4
_geom_torsion_publ_flag
N21 Co1 S C 117.4(8) . . . . ?
N24 Co1 S C 33.9(8) . . . . ?
N22 Co1 S C -153.0(8) . . . . ?
N23 Co1 S C -56.8(8) . . . . ?
N3B Co1 S C -167(2) . . . . ?
Co1 S C N2 -152.6(15) . . . . ?
Co1 S C N1 27.4(18) . . . . ?
N24 Co1 N21 C4 159.7(9) . . . . ?
N22 Co1 N21 C4 -17.2(9) . . . . ?
N23 Co1 N21 C4 -178(79) . . . . ?
N3B Co1 N21 C4 -106.5(9) . . . . ?
S Co1 N21 C4 67.1(9) . . . . ?
N24 Co1 N21 C1 -14.9(6) . . . . ?
N22 Co1 N21 C1 168.1(6) . . . . ?
N23 Co1 N21 C1 8(3) . . . . ?
N3B Co1 N21 C1 78.9(6) . . . . ?
S Co1 N21 C1 -107.5(6) . . . . ?
N21 Co1 N22 C9 -171.1(8) . . . . ?
N24 Co1 N22 C9 166(2) . . . . ?
N23 Co1 N22 C9 6.7(8) . . . . ?
N3B Co1 N22 C9 -79.5(8) . . . . ?
S Co1 N22 C9 102.0(8) . . . . ?
N21 Co1 N22 C6 22.6(8) . . . . ?
N24 Co1 N22 C6 -1(3) . . . . ?
N23 Co1 N22 C6 -159.6(8) . . . . ?
N3B Co1 N22 C6 114.1(8) . . . . ?
S Co1 N22 C6 -64.3(8) . . . . ?
N21 Co1 N23 C11 163(3) . . . . ?
N24 Co1 N23 C11 -174.7(9) . . . . ?
N22 Co1 N23 C11 2.6(9) . . . . ?
N3B Co1 N23 C11 91.4(9) . . . . ?
S Co1 N23 C11 -82.4(9) . . . . ?
N21 Co1 N23 C14 -19(4) . . . . ?
N24 Co1 N23 C14 3.5(9) . . . . ?
N22 Co1 N23 C14 -179.2(8) . . . . ?
N3B Co1 N23 C14 -90.4(8) . . . . ?
S Co1 N23 C14 95.8(8) . . . . ?
N21 Co1 N24 C16 174.6(10) . . . . ?
N22 Co1 N24 C16 -162(2) . . . . ?
N23 Co1 N24 C16 -3.0(9) . . . . ?
N3B Co1 N24 C16 83.4(9) . . . . ?
S Co1 N24 C16 -98.9(9) . . . . ?
N21 Co1 N24 C19 -12.6(6) . . . . ?
N22 Co1 N24 C19 11(3) . . . . ?
N23 Co1 N24 C19 169.8(6) . . . . ?
N3B Co1 N24 C19 -103.8(6) . . . . ?
S Co1 N24 C19 73.9(6) . . . . ?
C4 N21 C1 C20 105.2(10) . . . . ?
Co1 N21 C1 C20 -79.2(9) . . . . ?
C4 N21 C1 C19 -139.2(8) . . . . ?
Co1 N21 C1 C19 36.4(9) . . . . ?
C4 N21 C1 C2 -17.6(9) . . . . ?
Co1 N21 C1 C2 158.0(6) . . . . ?
C20 C1 C2 C3 -88.1(10) . . . . ?
C19 C1 C2 C3 139.7(9) . . . . ?
N21 C1 C2 C3 30.9(9) . . . . ?
C20 C1 C2 C25 35.0(13) . . . . ?
C19 C1 C2 C25 -97.2(11) . . . . ?
N21 C1 C2 C25 154.0(9) . . . . ?
C20 C1 C2 C26 157.1(9) . . . . ?
C19 C1 C2 C26 24.9(12) . . . . ?
N21 C1 C2 C26 -83.9(9) . . . . ?
C25 C2 C3 C4 -155.6(9) . . . . ?
C1 C2 C3 C4 -32.7(10) . . . . ?
C26 C2 C3 C4 84.2(10) . . . . ?
C25 C2 C3 C30 -36.5(15) . . . . ?
C1 C2 C3 C30 86.4(12) . . . . ?
C26 C2 C3 C30 -156.7(11) . . . . ?
C1 N21 C4 C5 -178.1(9) . . . . ?
Co1 N21 C4 C5 7.1(15) . . . . ?
C1 N21 C4 C3 -3.4(11) . . . . ?
Co1 N21 C4 C3 -178.2(7) . . . . ?
C2 C3 C4 N21 23.7(11) . . . . ?
C30 C3 C4 N21 -104.9(10) . . . . ?
C2 C3 C4 C5 -161.3(9) . . . . ?
C30 C3 C4 C5 70.1(12) . . . . ?
N21 C4 C5 C6 4.2(16) . . . . ?
C3 C4 C5 C6 -170.0(10) . . . . ?
N21 C4 C5 C35 -166.2(10) . . . . ?
C3 C4 C5 C35 19.6(14) . . . . ?
C4 C5 C6 N22 3.2(16) . . . . ?
C35 C5 C6 N22 173.1(10) . . . . ?
C4 C5 C6 C7 177.0(9) . . . . ?
C35 C5 C6 C7 -13.1(17) . . . . ?
C9 N22 C6 C5 171.9(10) . . . . ?
Co1 N22 C6 C5 -20.4(15) . . . . ?
C9 N22 C6 C7 -2.9(11) . . . . ?
Co1 N22 C6 C7 164.8(6) . . . . ?
C5 C6 C7 C37 89.1(15) . . . . ?
N22 C6 C7 C37 -96.2(12) . . . . ?
C5 C6 C7 C36 -33.1(16) . . . . ?
N22 C6 C7 C36 141.6(11) . . . . ?
C5 C6 C7 C8 -155.6(11) . . . . ?
N22 C6 C7 C8 19.2(10) . . . . ?
C37 C7 C8 C9 85.6(11) . . . . ?
C36 C7 C8 C9 -153.2(10) . . . . ?
C6 C7 C8 C9 -26.3(10) . . . . ?
C37 C7 C8 C41 -156.7(11) . . . . ?
C36 C7 C8 C41 -35.5(13) . . . . ?
C6 C7 C8 C41 91.4(11) . . . . ?
C6 N22 C9 C10 159.9(11) . . . . ?
Co1 N22 C9 C10 -8.1(15) . . . . ?
C6 N22 C9 C8 -15.7(12) . . . . ?
Co1 N22 C9 C8 176.2(6) . . . . ?
C41 C8 C9 C10 92.0(13) . . . . ?
C7 C8 C9 C10 -149.0(11) . . . . ?
C41 C8 C9 N22 -92.3(11) . . . . ?
C7 C8 C9 N22 26.7(11) . . . . ?
N22 C9 C10 C11 -1.2(19) . . . . ?
C8 C9 C10 C11 173.9(11) . . . . ?
C14 N23 C11 C10 170.2(11) . . . . ?
Co1 N23 C11 C10 -11.3(16) . . . . ?
C14 N23 C11 C12A -8.7(13) . . . . ?
Co1 N23 C11 C12A 169.7(7) . . . . ?
C14 N23 C11 C12B 26.3(15) . . . . ?
Co1 N23 C11 C12B -155.2(11) . . . . ?
C9 C10 C11 N23 11.9(19) . . . . ?
C9 C10 C11 C12A -169.3(11) . . . . ?
C9 C10 C11 C12B 153.7(14) . . . . ?
C11 N23 C14 C15 170.5(11) . . . . ?
Co1 N23 C14 C15 -7.9(15) . . . . ?
C11 N23 C14 C13 -7.5(12) . . . . ?
Co1 N23 C14 C13 174.0(7) . . . . ?
C48 C13 C14 C15 81.0(14) . . . . ?
C12A C13 C14 C15 -158.4(10) . . . . ?
C12B C13 C14 C15 164.7(16) . . . . ?
C48 C13 C14 N23 -100.9(11) . . . . ?
C12A C13 C14 N23 19.7(12) . . . . ?
C12B C13 C14 N23 -17.2(17) . . . . ?
N23 C14 C15 C16 9.9(16) . . . . ?
C13 C14 C15 C16 -172.3(10) . . . . ?
N23 C14 C15 C53 -174.9(10) . . . . ?
C13 C14 C15 C53 2.9(16) . . . . ?
C19 N24 C16 C15 -167.2(9) . . . . ?
Co1 N24 C16 C15 5.7(15) . . . . ?
C19 N24 C16 C17 0.1(11) . . . . ?
Co1 N24 C16 C17 173.0(7) . . . . ?
C14 C15 C16 N24 -8.5(15) . . . . ?
C53 C15 C16 N24 176.3(9) . . . . ?
C14 C15 C16 C17 -173.6(10) . . . . ?
C53 C15 C16 C17 11.2(15) . . . . ?
N24 C16 C17 C18 20.1(10) . . . . ?
C15 C16 C17 C18 -173.3(9) . . . . ?
N24 C16 C17 C54 -96.8(11) . . . . ?
C15 C16 C17 C54 69.9(13) . . . . ?
N24 C16 C17 C55 144.0(9) . . . . ?
C15 C16 C17 C55 -49.4(13) . . . . ?
C16 C17 C18 C60 -157.0(9) . . . . ?
C54 C17 C18 C60 -39.8(12) . . . . ?
C55 C17 C18 C60 77.9(11) . . . . ?
C16 C17 C18 C19 -31.4(9) . . . . ?
C54 C17 C18 C19 85.8(10) . . . . ?
C55 C17 C18 C19 -156.5(9) . . . . ?
C16 N24 C19 C18 -20.9(10) . . . . ?
Co1 N24 C19 C18 164.8(6) . . . . ?
C16 N24 C19 C1 -149.6(8) . . . . ?
Co1 N24 C19 C1 36.1(9) . . . . ?
C60 C18 C19 N24 159.2(8) . . . . ?
C17 C18 C19 N24 31.6(9) . . . . ?
C60 C18 C19 C1 -82.4(12) . . . . ?
C17 C18 C19 C1 150.0(9) . . . . ?
C20 C1 C19 N24 74.4(10) . . . . ?
N21 C1 C19 N24 -42.2(9) . . . . ?
C2 C1 C19 N24 -150.6(8) . . . . ?
C20 C1 C19 C18 -42.0(13) . . . . ?
N21 C1 C19 C18 -158.7(9) . . . . ?
C2 C1 C19 C18 93.0(11) . . . . ?
C3 C2 C26 C27 69.7(12) . . . . ?
C25 C2 C26 C27 -53.6(13) . . . . ?
C1 C2 C26 C27 -178.4(10) . . . . ?
C2 C26 C27 O28 -41(3) . . . . ?
C2 C26 C27 N29 140.1(14) . . . . ?
C2 C3 C30 C31 89.4(14) . . . . ?
C4 C3 C30 C31 -154.7(11) . . . . ?
C3 C30 C31 C32 177.6(12) . . . . ?
C30 C31 C32 N34 95.9(14) . . . . ?
C30 C31 C32 O33 -87.5(15) . . . . ?
C36 C7 C37 C38B 89(2) . . . . ?
C6 C7 C37 C38B -39(2) . . . . ?
C8 C7 C37 C38B -149(2) . . . . ?
C36 C7 C37 C38A -51.6(17) . . . . ?
C6 C7 C37 C38A -179.2(12) . . . . ?
C8 C7 C37 C38A 70.4(15) . . . . ?
C9 C8 C41 C42 -56.9(14) . . . . ?
C7 C8 C41 C42 -168.5(11) . . . . ?
C8 C41 C42 C43 -175.9(13) . . . . ?
C41 C42 C43 O44 28(2) . . . . ?
C41 C42 C43 N45 -161.5(14) . . . . ?
C14 C13 C48 C49 -166.6(12) . . . . ?
C12A C13 C48 C49 83.2(16) . . . . ?
C12B C13 C48 C49 85.5(19) . . . . ?
C14 C13 C48 C12B 107.9(17) . . . . ?
C12A C13 C48 C12B -2.3(16) . . . . ?
C13 C48 C49 C50A 46(2) . . . . ?
C12B C48 C49 C50A 98.8(16) . . . . ?
C13 C48 C49 C50B 76.6(17) . . . . ?
C12B C48 C49 C50B 129.7(14) . . . . ?
C16 C17 C55 C56 -50.4(13) . . . . ?
C18 C17 C55 C56 66.6(12) . . . . ?
C54 C17 C55 C56 -172.7(10) . . . . ?
C17 C55 C56 C57 168.7(10) . . . . ?
C55 C56 C57 O58 -63.7(14) . . . . ?
C55 C56 C57 N59 118.1(12) . . . . ?
O58 C57 N59 C1PR -0.5(19) . . . . ?
C56 C57 N59 C1PR 177.7(10) . . . . ?
C19 C18 C60 C61 161.0(10) . . . . ?
C17 C18 C60 C61 -79.3(13) . . . . ?
C18 C60 C61 N63 149.4(12) . . . . ?
C18 C60 C61 O62 -31.4(16) . . . . ?
O4P P1 O2P C3R 43.2(11) . . . . ?
O5P P1 O2P C3R -82.1(12) . . . . ?
O3P P1 O2P C3R 164.6(9) . . . . ?
O4P P1 O3P C2PR 44.8(10) . . . . ?
O5P P1 O3P C2PR 176.8(9) . . . . ?
O2P P1 O3P C2PR -68.0(9) . . . . ?
C8B N1B C2B N3B -0.4(11) . . . . ?
C1R N1B C2B N3B -165.7(9) . . . . ?
N1B C2B N3B C9B 1.1(10) . . . . ?
N1B C2B N3B Co1 -172.9(6) . . . . ?
N21 Co1 N3B C2B -133.7(8) . . . . ?
N24 Co1 N3B C2B -50.0(8) . . . . ?
N22 Co1 N3B C2B 136.9(8) . . . . ?
N23 Co1 N3B C2B 40.1(8) . . . . ?
S Co1 N3B C2B 151(2) . . . . ?
N21 Co1 N3B C9B 53.7(8) . . . . ?
N24 Co1 N3B C9B 137.3(8) . . . . ?
N22 Co1 N3B C9B -35.7(8) . . . . ?
N23 Co1 N3B C9B -132.5(8) . . . . ?
S Co1 N3B C9B -22(3) . . . . ?
C9B C4B C5B C6B 3.9(16) . . . . ?
C9B C4B C5B C10B -176.9(10) . . . . ?
C4B C5B C6B C7B -0.9(17) . . . . ?
C10B C5B C6B C7B 179.9(11) . . . . ?
C4B C5B C6B C11B 179.0(13) . . . . ?
C10B C5B C6B C11B -0.2(18) . . . . ?
C5B C6B C7B C8B -1.6(17) . . . . ?
C11B C6B C7B C8B 178.5(13) . . . . ?
C2B N1B C8B C9B -0.6(11) . . . . ?
C1R N1B C8B C9B 164.0(10) . . . . ?
C2B N1B C8B C7B -178.3(11) . . . . ?
C1R N1B C8B C7B -13.7(18) . . . . ?
C6B C7B C8B N1B 178.7(11) . . . . ?
C6B C7B C8B C9B 1.3(17) . . . . ?
N1B C8B C9B C4B -176.2(8) . . . . ?
C7B C8B C9B C4B 1.7(15) . . . . ?
N1B C8B C9B N3B 1.2(11) . . . . ?
C7B C8B C9B N3B 179.1(9) . . . . ?
C5B C4B C9B C8B -4.3(15) . . . . ?
C5B C4B C9B N3B 179.2(10) . . . . ?
C2B N3B C9B C8B -1.5(10) . . . . ?
Co1 N3B C9B C8B 172.0(7) . . . . ?
C2B N3B C9B C4B 175.4(11) . . . . ?
Co1 N3B C9B C4B -11.2(15) . . . . ?
C57 N59 C1PR C2PR -100.5(15) . . . . ?
P1 O3P C2PR C3PR -108.0(11) . . . . ?
P1 O3P C2PR C1PR 128.0(10) . . . . ?
N59 C1PR C2PR C3PR -169.9(13) . . . . ?
N59 C1PR C2PR O3P -49.0(16) . . . . ?
C2B N1B C1R O6R -41.8(13) . . . . ?
C8B N1B C1R O6R 155.7(9) . . . . ?
C2B N1B C1R C2R 77.1(13) . . . . ?
C8B N1B C1R C2R -85.4(13) . . . . ?
O6R C1R C2R O7R 83.1(10) . . . . ?
N1B C1R C2R O7R -35.9(13) . . . . ?
O6R C1R C2R C3R -33.2(11) . . . . ?
N1B C1R C2R C3R -152.3(10) . . . . ?
P1 O2P C3R C4R -129.1(10) . . . . ?
P1 O2P C3R C2R 116.7(10) . . . . ?
O7R C2R C3R O2P 37.7(14) . . . . ?
C1R C2R C3R O2P 154.8(10) . . . . ?
O7R C2R C3R C4R -84.1(12) . . . . ?
C1R C2R C3R C4R 33.0(13) . . . . ?
O2P C3R C4R O6R -144.5(11) . . . . ?
C2R C3R C4R O6R -22.7(14) . . . . ?
O2P C3R C4R C5R 94.3(18) . . . . ?
C2R C3R C4R C5R -144.0(16) . . . . ?
O6R C4R C5R O8RA -60(2) . . . . ?
C3R C4R C5R O8RA 60(2) . . . . ?
O6R C4R C5R O8RB 77(2) . . . . ?
C3R C4R C5R O8RB -162.5(16) . . . . ?
C5R C4R O6R C1R 127.2(15) . . . . ?
C3R C4R O6R C1R 3.3(13) . . . . ?
C2R C1R O6R C4R 19.8(12) . . . . ?
N1B C1R O6R C4R 141.5(10) . . . . ?
O9W O12W O16W O14W -103(12) . . . . ?
O17W O14W O16W O12W 33(7) 1_655 . . . ?
N23 C11 C12A C46A -95.7(13) . . . . ?
C10 C11 C12A C46A 85.4(15) . . . . ?
C12B C11 C12A C46A 173(2) . . . . ?
N23 C11 C12A C13 20.6(12) . . . . ?
C10 C11 C12A C13 -158.4(11) . . . . ?
C12B C11 C12A C13 -71.2(13) . . . . ?
N23 C11 C12A C47A 143.3(12) . . . . ?
C10 C11 C12A C47A -35.6(17) . . . . ?
C12B C11 C12A C47A 51.6(16) . . . . ?
C48 C13 C12A C46A -159.5(13) . . . . ?
C14 C13 C12A C46A 90.0(14) . . . . ?
C12B C13 C12A C46A -163(3) . . . . ?
C48 C13 C12A C11 88.2(12) . . . . ?
C14 C13 C12A C11 -22.3(11) . . . . ?
C12B C13 C12A C11 84(3) . . . . ?
C48 C13 C12A C47A -34.0(17) . . . . ?
C14 C13 C12A C47A -144.5(12) . . . . ?
C12B C13 C12A C47A -38(2) . . . . ?
C38B C37 C38A O39A 117(2) . . . . ?
C7 C37 C38A O39A -90(2) . . . . ?
C38B C37 C38A N40A -60(2) . . . . ?
C7 C37 C38A N40A 93(2) . . . . ?
N40A C38A O39A O2WB -6(3) . . . 3_645 ?
C37 C38A O39A O2WB 176.9(16) . . . 3_645 ?
C48 C49 C50A O51A -114.8(19) . . . . ?
C50B C49 C50A O51A 175(3) . . . . ?
C48 C49 C50A N52A 66(2) . . . . ?
C50B C49 C50A N52A -4.1(19) . . . . ?
C48 C13 C12B C46B 0(5) . . . . ?
C14 C13 C12B C46B -100(5) . . . . ?
C12A C13 C12B C46B 176(6) . . . . ?
C48 C13 C12B C47B -135(3) . . . . ?
C14 C13 C12B C47B 125(3) . . . . ?
C12A C13 C12B C47B 41(2) . . . . ?
C48 C13 C12B C11 126.2(13) . . . . ?
C14 C13 C12B C11 26.4(16) . . . . ?
C12A C13 C12B C11 -57(2) . . . . ?
C14 C13 C12B C48 -99.8(12) . . . . ?
C12A C13 C12B C48 177(3) . . . . ?
N23 C11 C12B C46B 96(3) . . . . ?
C10 C11 C12B C46B -51(4) . . . . ?
C12A C11 C12B C46B -163(4) . . . . ?
N23 C11 C12B C13 -32.8(17) . . . . ?
C10 C11 C12B C13 -179.7(12) . . . . ?
C12A C11 C12B C13 68.5(15) . . . . ?
N23 C11 C12B C47B -149.0(16) . . . . ?
C10 C11 C12B C47B 64(2) . . . . ?
C12A C11 C12B C47B -47.7(18) . . . . ?
N23 C11 C12B C48 10(2) . . . . ?
C10 C11 C12B C48 -137.1(14) . . . . ?
C12A C11 C12B C48 111(2) . . . . ?
C13 C48 C12B C46B 180(4) . . . . ?
C49 C48 C12B C46B 65(4) . . . . ?
C49 C48 C12B C13 -114.1(14) . . . . ?
C13 C48 C12B C47B 81(3) . . . . ?
C49 C48 C12B C47B -33(4) . . . . ?
C13 C48 C12B C11 -64.5(16) . . . . ?
C49 C48 C12B C11 -178.6(15) . . . . ?
C7 C37 C38B O39B -107(3) . . . . ?
C38A C37 C38B O39B 36(3) . . . . ?
C7 C37 C38B N40B 80(3) . . . . ?
C38A C37 C38B N40B -137(2) . . . . ?
C50A C49 C50B O51B 22(2) . . . . ?
C48 C49 C50B O51B -99(2) . . . . ?
C50A C49 C50B N52B -167(3) . . . . ?
C48 C49 C50B N52B 71(2) . . . . ?
O51B C50B N52B O1WA 66(17) . . . . ?
C49 C50B N52B O1WA -105(17) . . . . ?
O1WB O1WA N52B C50B -110(17) . . . . ?
